data_4315922
loop_
_publ_author_name
'Markus Str\"obele'
'H.-J\"urgen Meyer'

_publ_contact_author_address
;Institut f\"ur Anorganische Chemie
Ob dem Himmelreich 7
72074 T\"ubingen
Bundesrepublik Deutschland
;
_publ_contact_author_email juergen.meyer@uni-tuebingen.de
_publ_contact_author_fax '07071 29-5702'
_publ_contact_author_name 'H.-J\"urgen Meyer'
_publ_contact_author_phone '07071 29-76226'
_publ_section_title
;
 The Trigonal Prismatic Cluster Compound W6CCl15 and a Carambolage of
 Tungsten Clusters in the Structure of the Heteroleptic Cluster Compound
 W30C2(Cl,Br)68
;
_journal_name_full 'Inorganic Chemistry'
_journal_page_first 5986
_journal_page_last 5991
_journal_paper_doi 10.1021/ic100516t
_journal_volume 49
_journal_year 2010
_chemical_formula_moiety 'W6 C1 Cl15'
_chemical_formula_sum 'C Cl15 W6'
_chemical_formula_weight 1646.906
_chemical_name_systematic ' ?'
_space_group_IT_number 14
_symmetry_cell_setting monoclinic
_symmetry_space_group_name_Hall '-P 2ybc'
_symmetry_space_group_name_H-M 'P 1 21/c 1'
_cell_angle_alpha 90.00000
_cell_angle_beta 107.883(2)
_cell_angle_gamma 90.00000
_cell_formula_units_Z 4
_cell_length_a 9.8830(4)
_cell_length_b 11.8945(4)
_cell_length_c 17.8670(7)
_cell_measurement_temperature 293
_cell_volume 1998.85(13)
_computing_data_collection WinXPow
_computing_structure_refinement FULLPROF
_diffrn_ambient_temperature 293
_diffrn_radiation_probe x-ray
_diffrn_radiation_type 'Cu K\a'
_diffrn_radiation_wavelength 1.54060
_pd_char_colour black
_pd_instr_location ' ?'
_pd_meas_2theta_range_inc 0.020000
_pd_meas_2theta_range_max 109.98000
_pd_meas_2theta_range_min 7.00000
_pd_meas_number_of_points 5150
_pd_proc_2theta_range_inc 0.020000
_pd_proc_2theta_range_max 109.9800
_pd_proc_2theta_range_min 7.0000
_pd_proc_ls_pref_orient_corr ' ?'
_pd_proc_ls_prof_R_factor 9.9128
_pd_proc_ls_prof_wR_expected 4.6577
_pd_proc_ls_prof_wR_factor 15.2908
_pd_proc_wavelength 1.540598
_pd_spec_mounting ' ?'
_refine_ls_goodness_of_fit_all 3.266
_refine_ls_number_parameters 86
_refine_ls_number_reflns 2616
_refine_ls_number_restraints 32
_refine_ls_R_I_factor 7.3555
_refine_ls_shift/su_max 0.000
_cod_data_source_file ic100516t_si_001_1.cif
_cod_data_source_block added_by_encifer
_cod_depositor_comments
;
The following automatic conversions were performed:

'_symmetry_cell_setting' value 'Monoclinic' changed to 'monoclinic'
according to the built-in table from CIF Core dictionary named
'cif_core.dic' version 2.4.1 from 2010-06-29.

Automatic conversion script
Id: cif_fix_values 1646 2011-03-28 12:23:43Z adriana 
;
_cod_original_cell_volume 1998.9(1)
_cod_original_formula_sum 'C1 Cl15 W6'
_cod_database_code 4315922

loop_
_symmetry_equiv_pos_as_xyz
x,y,z
-x,y+1/2,-z+1/2
-x,-y,-z
x,-y+1/2,z+1/2

loop_
_atom_site_label
_atom_site_fract_x
_atom_site_fract_y
_atom_site_fract_z
_atom_site_U_iso_or_equiv
_atom_site_occupancy
_atom_site_adp_type
_atom_site_type_symbol
W1 0.4319(5) 0.3386(4) 0.5134(3) 0.0139(8) 1.00000 Uiso W
W2 0.3814(5) 0.4524(4) 0.3893(3) 0.0139(8) 1.00000 Uiso W
W3 0.4693(5) 0.2336(4) 0.3847(3) 0.0139(8) 1.00000 Uiso W
W4 0.1313(4) 0.2483(4) 0.4675(3) 0.0139(8) 1.00000 Uiso W
W5 0.0748(5) 0.3653(4) 0.3355(3) 0.0139(8) 1.00000 Uiso W
W6 0.1779(5) 0.1549(4) 0.3379(3) 0.0139(8) 1.00000 Uiso W
Cl1 0.3454(12) 0.1598(12) 0.5521(13) 0.021(2) 1.00000 Uiso Cl
Cl2 0.2321(13) 0.4097(15) 0.5520(13) 0.021(2) 1.00000 Uiso Cl
Cl3 0.1678(12) 0.5413(12) 0.4014(14) 0.021(2) 1.00000 Uiso Cl
Cl4 0.2164(14) 0.442(2) 0.2567(5) 0.021(2) 1.00000 Uiso Cl
Cl5 0.3206(14) 0.188(2) 0.2509(5) 0.021(2) 1.00000 Uiso Cl
Cl6 0.3873(12) 0.0530(12) 0.4204(13) 0.021(2) 1.00000 Uiso Cl
Cl7 0.571(2) 0.3935(9) 0.3444(15) 0.021(2) 1.00000 Uiso Cl
Cl8 0.6376(14) 0.2331(20) 0.5113(7) 0.021(2) 1.00000 Uiso Cl
Cl9 -0.0897(13) 0.3396(19) 0.4070(10) 0.021(2) 1.00000 Uiso Cl
Cl10 -0.0372(16) 0.2198(11) 0.2458(10) 0.021(2) 1.00000 Uiso Cl
Cl11 0.025(2) 0.0800(13) 0.4044(11) 0.021(2) 1.00000 Uiso Cl
Cl12 0.410(3) 0.654(2) 0.3290(16) 0.021(2) 1.00000 Uiso Cl
Cl13 0.641(2) 0.1097(18) 0.3525(16) 0.021(2) 1.00000 Uiso Cl
Cl14 0.010(2) 0.188(2) 0.5620(12) 0.021(2) 1.00000 Uiso Cl
Cl15 0.112(3) -0.003(2) 0.2245(16) 0.021(2) 1.00000 Uiso Cl
C1 0.2771(7) 0.2983(6) 0.4038(5) 0.02533 1.00000 Uiso C

loop_
_atom_type_symbol
_atom_type_scat_Cromer_Mann_a1
_atom_type_scat_Cromer_Mann_b1
_atom_type_scat_Cromer_Mann_a2
_atom_type_scat_Cromer_Mann_b2
_atom_type_scat_Cromer_Mann_a3
_atom_type_scat_Cromer_Mann_b3
_atom_type_scat_Cromer_Mann_a4
_atom_type_scat_Cromer_Mann_b4
_atom_type_scat_Cromer_Mann_c
_atom_type_scat_dispersion_real
_atom_type_scat_dispersion_imag
_atom_type_scat_source
w 29.08180 1.72029 15.43000 9.22590 14.43270 0.32170 5.11982 57.05600 9.88750 -6.04800 5.57700 International_Tables_for_Crystallography_Vol.C(1991)_Tables_6.1.1.4_and_6.1.1.5
cl-1 18.29150 0.00660 7.20840 1.17170 6.53370 19.54240 2.33860 60.44860 -16.37800 0.34800 0.70200 International_Tables_for_Crystallography_Vol.C(1991)_Tables_6.1.1.4_and_6.1.1.5
c 2.31000 20.84390 1.02000 10.20750 1.58860 0.56870 0.86500 51.65120 0.21560 0.01700 0.00900 International_Tables_for_Crystallography_Vol.C(1991)_Tables_6.1.1.4_and_6.1.1.5

loop_
_geom_angle_atom_site_label_1
_geom_angle_atom_site_label_2
_geom_angle_atom_site_label_3
_geom_angle_site_symmetry_1
_geom_angle_site_symmetry_2
_geom_angle_site_symmetry_3
_geom_angle
_geom_angle_publ_flag
? ? ? ? ? ? ? ?

loop_
_geom_bond_atom_site_label_1
_geom_bond_atom_site_label_2
_geom_bond_site_symmetry_1
_geom_bond_site_symmetry_2
_geom_bond_distance
_geom_bond_publ_flag
? ? ? ? ? ?

loop_
_geom_contact_atom_site_label_1
_geom_contact_atom_site_label_2
_geom_contact_distance
_geom_contact_site_symmetry_1
_geom_contact_site_symmetry_2
_geom_contact_publ_flag
? ? ? ? ? ?

loop_
_geom_hbond_atom_site_label_D
_geom_hbond_atom_site_label_H
_geom_hbond_atom_site_label_A
_geom_hbond_site_symmetry_D
_geom_hbond_site_symmetry_H
_geom_hbond_site_symmetry_A
_geom_hbond_distance_DH
_geom_hbond_distance_HA
_geom_hbond_distance_DA
_geom_hbond_angle_DHA
_geom_hbond_publ_flag
? ? ? ? ? ? ? ? ? ? ?

loop_
_geom_torsion_atom_site_label_1
_geom_torsion_atom_site_label_2
_geom_torsion_atom_site_label_3
_geom_torsion_atom_site_label_4
_geom_torsion_site_symmetry_1
_geom_torsion_site_symmetry_2
_geom_torsion_site_symmetry_3
_geom_torsion_site_symmetry_4
_geom_torsion
_geom_torsion_publ_flag
? ? ? ? ? ? ? ? ? ?
